data_4502865
loop_
_publ_author_name
'Karanam, Maheswararao'
'Dev, Sagarika'
'Choudhury, Angshuman Roy'

_publ_section_title
;
 New Polymorphs of Fluconazole: Results from Cocrystallization Experiments
;
_journal_issue 1
_journal_name_full 'Crystal Growth &amp; Design'
_journal_page_first 240
_journal_paper_doi 10.1021/cg201005y
_journal_volume 12
_journal_year 2012
_chemical_formula_analytical 'C13 H12 F2 N6 O'
_chemical_formula_moiety 'C13 H12 F2 N6 O'
_chemical_formula_sum 'C13 H12 F2 N6 O'
_chemical_formula_weight 306.29
_chemical_name_common Fluconazole
_chemical_name_systematic
;
 2-(2,4-difluorophenyl)-1,3-di(1H-1,2,4-triazol-1-yl)propan-2-ol
;
_space_group_IT_number 15
_symmetry_space_group_name_Hall '-C 2yc'
_symmetry_space_group_name_H-M 'C 1 2/c 1'
_atom_sites_solution_hydrogens geom
_atom_sites_solution_primary direct
_atom_sites_solution_secondary difmap
_audit_creation_date 2011-03-07T20:01:04-00:00
_audit_creation_method 'WinGX routine CIF_UPDATE'
_cell_angle_alpha 90
_cell_angle_beta 125.337(2)
_cell_angle_gamma 90
_cell_formula_units_Z 16
_cell_length_a 27.4726(9)
_cell_length_b 10.9196(4)
_cell_length_c 22.3424(12)
_cell_measurement_temperature 100.0(2)
_cell_volume 5467.7(4)
_computing_structure_refinement 'SHELXL-97 (Sheldrick, 1997)'
_computing_structure_solution 'SHELXS-97 (Sheldrick, 1990)'
_diffrn_ambient_temperature 100.0(2)
_diffrn_measured_fraction_theta_full 0.994
_diffrn_measured_fraction_theta_max 0.994
_diffrn_radiation_monochromator graphite
_diffrn_radiation_type MoK\a
_diffrn_radiation_wavelength 0.71073
_diffrn_reflns_av_R_equivalents 0.0407
_diffrn_reflns_av_unetI/netI 0.0435
_diffrn_reflns_limit_h_max 30
_diffrn_reflns_limit_h_min -32
_diffrn_reflns_limit_k_max 13
_diffrn_reflns_limit_k_min -11
_diffrn_reflns_limit_l_max 25
_diffrn_reflns_limit_l_min -26
_diffrn_reflns_number 17333
_diffrn_reflns_theta_full 25.35
_diffrn_reflns_theta_max 25.35
_diffrn_reflns_theta_min 2.07
_exptl_absorpt_coefficient_mu 0.12
_exptl_absorpt_correction_type none
_exptl_crystal_colour colorless
_exptl_crystal_density_diffrn 1.488
_exptl_crystal_density_method 'not measured'
_exptl_crystal_description needle
_exptl_crystal_F_000 2528
_exptl_crystal_size_max 0.20
_exptl_crystal_size_mid 0.20
_exptl_crystal_size_min 0.10
_refine_diff_density_max 0.598
_refine_diff_density_min -0.289
_refine_diff_density_rms 0.083
_refine_ls_extinction_method none
_refine_ls_goodness_of_fit_ref 1.065
_refine_ls_hydrogen_treatment mixed
_refine_ls_matrix_type full
_refine_ls_number_parameters 493
_refine_ls_number_reflns 4968
_refine_ls_number_restraints 0
_refine_ls_restrained_S_all 1.065
_refine_ls_R_factor_all 0.0841
_refine_ls_R_factor_gt 0.0649
_refine_ls_shift/su_max 0
_refine_ls_shift/su_mean 0
_refine_ls_structure_factor_coef Fsqd
_refine_ls_weighting_details 'calc w=1/[\s^2^(Fo^2^)+(0.1254P)^2^+6.9746P] where P=(Fo^2^+2Fc^2^)/3'
_refine_ls_weighting_scheme calc
_refine_ls_wR_factor_gt 0.1854
_refine_ls_wR_factor_ref 0.2002
_reflns_number_gt 3790
_reflns_number_total 4968
_reflns_threshold_expression >2sigma(I)
_cod_data_source_file cg201005y_si_004.cif
_cod_data_source_block c
_cod_original_cell_volume 5467.6(4)
_cod_database_code 4502865

loop_
_symmetry_equiv_pos_as_xyz
'x, y, z'
'-x, y, -z+1/2'
'x+1/2, y+1/2, z'
'-x+1/2, y+1/2, -z+1/2'
'-x, -y, -z'
'x, -y, z-1/2'
'-x+1/2, -y+1/2, -z'
'x+1/2, -y+1/2, z-1/2'

loop_
_atom_site_label
_atom_site_type_symbol
_atom_site_fract_x
_atom_site_fract_y
_atom_site_fract_z
_atom_site_U_iso_or_equiv
_atom_site_adp_type
_atom_site_occupancy
_atom_site_symmetry_multiplicity
_atom_site_calc_flag
F1 F 0.20027(8) 0.30277(18) 0.50393(12) 0.0395(5) Uani 1 1 d
F2 F 0.06649(9) 0.56408(18) 0.50682(11) 0.0409(5) Uani 1 1 d
O1 O 0.06950(10) 0.0164(2) 0.41886(12) 0.0275(5) Uani 1 1 d
N1 N 0.10464(11) 0.1185(2) 0.32996(13) 0.0230(6) Uani 1 1 d
N2 N 0.09377(12) 0.2371(2) 0.30756(14) 0.0279(6) Uani 1 1 d
N3 N 0.03604(11) 0.1092(2) 0.21202(13) 0.0255(6) Uani 1 1 d
N4 N 0.17591(12) -0.0829(2) 0.53433(13) 0.0279(6) Uani 1 1 d
N5 N 0.21582(14) -0.1326(3) 0.52493(18) 0.0419(8) Uani 1 1 d
N6 N 0.17456(16) -0.2788(3) 0.55320(19) 0.0476(8) Uani 1 1 d
C10 C 0.07024(13) 0.0443(3) 0.27279(16) 0.0240(7) Uani 1 1 d
C5 C 0.07881(15) 0.4531(3) 0.49080(17) 0.0300(7) Uani 1 1 d
C9 C 0.05249(14) 0.2262(3) 0.23626(17) 0.0271(7) Uani 1 1 d
C8 C 0.14673(14) 0.0850(3) 0.40678(16) 0.0256(7) Uani 1 1 d
C2 C 0.10443(13) 0.2253(3) 0.46010(15) 0.0232(6) Uani 1 1 d
C1 C 0.11957(13) 0.0946(3) 0.45059(15) 0.0234(6) Uani 1 1 d
C11 C 0.16484(15) 0.0474(3) 0.52921(17) 0.0299(7) Uani 1 1 d
C6 C 0.03618(15) 0.3641(3) 0.46236(17) 0.0299(7) Uani 1 1 d
C4 C 0.13424(15) 0.4358(3) 0.50490(17) 0.0301(7) Uani 1 1 d
C3 C 0.14524(13) 0.3206(3) 0.48895(17) 0.0267(7) Uani 1 1 d
C7 C 0.04970(15) 0.2501(3) 0.44816(17) 0.0282(7) Uani 1 1 d
C12 C 0.21256(19) -0.2503(3) 0.5367(2) 0.0434(9) Uani 1 1 d
C13 C 0.1521(2) -0.1713(4) 0.5504(3) 0.0510(11) Uani 1 1 d
F4 F 0.06690(9) -0.06346(17) 0.59555(11) 0.0380(5) Uani 1 1 d
F3 F 0.20153(8) 0.20209(18) 0.78464(11) 0.0397(5) Uani 1 1 d
O2 O 0.07173(10) 0.4891(2) 0.68271(12) 0.0279(5) Uani 1 1 d
N7 N 0.10376(11) 0.3825(2) 0.81932(13) 0.0234(6) Uani 1 1 d
N9 N 0.03513(11) 0.3921(2) 0.83977(13) 0.0266(6) Uani 1 1 d
N8 N 0.09288(12) 0.2636(2) 0.82651(14) 0.0287(6) Uani 1 1 d
N10 N 0.18558(11) 0.5881(2) 0.73563(13) 0.0264(6) Uani 1 1 d
N11 N 0.23147(13) 0.6146(3) 0.80526(15) 0.0386(7) Uani 1 1 d
N12 N 0.19068(15) 0.7873(3) 0.74051(18) 0.0433(8) Uani 1 1 d
C22 C 0.06927(14) 0.4566(3) 0.82762(16) 0.0254(7) Uani 1 1 d
C21 C 0.14697(14) 0.4170(3) 0.80433(17) 0.0268(7) Uani 1 1 d
C23 C 0.05176(15) 0.2753(3) 0.83884(17) 0.0290(7) Uani 1 1 d
C16 C 0.14691(14) 0.1838(3) 0.72117(16) 0.0268(7) Uani 1 1 d
C15 C 0.10682(13) 0.2809(3) 0.69009(16) 0.0244(7) Uani 1 1 d
C18 C 0.08036(15) 0.0502(3) 0.62656(17) 0.0293(7) Uani 1 1 d
C17 C 0.13523(15) 0.0684(3) 0.69116(17) 0.0280(7) Uani 1 1 d
C14 C 0.12172(13) 0.4107(3) 0.72228(16) 0.0237(6) Uani 1 1 d
C20 C 0.05246(14) 0.2559(3) 0.62370(16) 0.0272(7) Uani 1 1 d
C25 C 0.23210(18) 0.7351(4) 0.8051(2) 0.0412(9) Uani 1 1 d
C24 C 0.16834(15) 0.4618(3) 0.71150(18) 0.0284(7) Uani 1 1 d
C19 C 0.03828(15) 0.1409(3) 0.59143(17) 0.0301(7) Uani 1 1 d
C26 C 0.16175(17) 0.6915(3) 0.6986(2) 0.0393(9) Uani 1 1 d
H1O H 0.043(2) 0.047(4) 0.382(2) 0.055(13) Uiso 1 1 d
H10 H 0.0692(16) -0.042(4) 0.2784(19) 0.036(10) Uiso 1 1 d
H9 H 0.0375(16) 0.297(3) 0.206(2) 0.035(9) Uiso 1 1 d
H8A H 0.1561(13) -0.002(3) 0.4079(16) 0.018(7) Uiso 1 1 d
H8B H 0.1811(15) 0.139(3) 0.4263(17) 0.023(8) Uiso 1 1 d
H11A H 0.2047(17) 0.090(3) 0.552(2) 0.038(10) Uiso 1 1 d
H11B H 0.1490(15) 0.067(3) 0.5581(19) 0.035(9) Uiso 1 1 d
H6 H -0.0009(16) 0.377(3) 0.4548(18) 0.029(9) Uiso 1 1 d
H4 H 0.1624(17) 0.502(4) 0.525(2) 0.039(10) Uiso 1 1 d
H7 H 0.0213(16) 0.184(3) 0.4276(19) 0.032(9) Uiso 1 1 d
H12 H 0.2390(17) -0.310(3) 0.537(2) 0.039(10) Uiso 1 1 d
H13 H 0.117(2) -0.152(5) 0.554(3) 0.089(17) Uiso 1 1 d
H2O H 0.0430(19) 0.457(4) 0.678(2) 0.045(12) Uiso 1 1 d
H22 H 0.0725(15) 0.548(3) 0.8250(18) 0.033(9) Uiso 1 1 d
H21A H 0.1851(17) 0.364(3) 0.835(2) 0.038(10) Uiso 1 1 d
H21B H 0.1560(13) 0.506(3) 0.8161(16) 0.019(8) Uiso 1 1 d
H23 H 0.0350(15) 0.203(3) 0.8482(18) 0.030(9) Uiso 1 1 d
H17 H 0.1622(15) 0.001(3) 0.7140(18) 0.028(9) Uiso 1 1 d
H20 H 0.0241(17) 0.324(3) 0.601(2) 0.038(10) Uiso 1 1 d
H25 H 0.2610(19) 0.786(4) 0.849(2) 0.051(11) Uiso 1 1 d
H24A H 0.1487(15) 0.467(3) 0.659(2) 0.031(9) Uiso 1 1 d
H24B H 0.2029(18) 0.415(4) 0.736(2) 0.045(11) Uiso 1 1 d
H19 H -0.001(2) 0.131(4) 0.545(2) 0.059(12) Uiso 1 1 d
H26 H 0.127(2) 0.688(4) 0.644(3) 0.060(13) Uiso 1 1 d

loop_
_atom_site_aniso_label
_atom_site_aniso_U_11
_atom_site_aniso_U_22
_atom_site_aniso_U_33
_atom_site_aniso_U_23
_atom_site_aniso_U_13
_atom_site_aniso_U_12
F1 0.0281(10) 0.0329(11) 0.0585(13) -0.0079(9) 0.0256(10) 0.0002(8)
F2 0.0467(12) 0.0294(11) 0.0482(12) -0.0057(9) 0.0284(10) 0.0094(9)
O1 0.0304(12) 0.0237(12) 0.0252(11) 0.0004(10) 0.0142(10) -0.0008(10)
N1 0.0284(13) 0.0211(14) 0.0221(12) -0.0001(10) 0.0160(11) 0.0016(11)
N2 0.0354(15) 0.0229(14) 0.0274(13) -0.0001(11) 0.0194(12) -0.0003(11)
N3 0.0299(14) 0.0256(15) 0.0245(12) -0.0002(11) 0.0179(11) -0.0003(11)
N4 0.0318(14) 0.0251(14) 0.0244(13) 0.0035(11) 0.0149(11) 0.0064(11)
N5 0.0506(19) 0.0264(16) 0.064(2) 0.0052(15) 0.0421(17) 0.0092(14)
N6 0.058(2) 0.0319(17) 0.065(2) 0.0149(16) 0.0425(19) 0.0105(15)
C10 0.0316(16) 0.0204(16) 0.0243(15) -0.0018(13) 0.0186(14) -0.0004(13)
C5 0.0401(18) 0.0264(17) 0.0272(15) -0.0027(13) 0.0217(15) 0.0065(15)
C9 0.0345(17) 0.0235(17) 0.0273(15) 0.0023(14) 0.0203(14) 0.0021(14)
C8 0.0256(16) 0.0273(18) 0.0208(14) 0.0002(13) 0.0117(13) 0.0066(14)
C2 0.0277(15) 0.0234(16) 0.0181(13) -0.0003(12) 0.0131(12) 0.0027(13)
C1 0.0245(15) 0.0224(16) 0.0215(14) -0.0002(12) 0.0123(12) 0.0004(12)
C11 0.0328(18) 0.0289(18) 0.0233(15) 0.0006(14) 0.0136(14) 0.0084(15)
C6 0.0298(17) 0.0364(19) 0.0273(15) 0.0012(14) 0.0188(14) 0.0071(15)
C4 0.0321(18) 0.0236(18) 0.0325(17) -0.0038(14) 0.0174(15) 0.0002(14)
C3 0.0220(15) 0.0275(17) 0.0279(15) 0.0011(13) 0.0129(13) 0.0047(13)
C7 0.0293(16) 0.0335(19) 0.0240(15) -0.0034(14) 0.0166(13) 0.0003(15)
C12 0.054(2) 0.031(2) 0.056(2) -0.0001(18) 0.038(2) 0.0093(18)
C13 0.058(3) 0.040(2) 0.076(3) 0.025(2) 0.051(2) 0.018(2)
F4 0.0474(12) 0.0285(11) 0.0479(12) -0.0152(9) 0.0331(10) -0.0085(9)
F3 0.0279(10) 0.0348(12) 0.0372(10) -0.0029(9) 0.0079(8) 0.0016(8)
O2 0.0299(12) 0.0246(12) 0.0311(11) 0.0020(9) 0.0187(10) 0.0018(10)
N7 0.0271(13) 0.0211(14) 0.0231(12) -0.0015(10) 0.0150(11) -0.0032(11)
N9 0.0315(14) 0.0264(15) 0.0240(13) 0.0013(11) 0.0172(11) -0.0002(11)
N8 0.0379(15) 0.0211(14) 0.0301(13) 0.0017(11) 0.0213(13) -0.0016(12)
N10 0.0289(13) 0.0254(14) 0.0280(13) 0.0021(11) 0.0182(12) -0.0022(11)
N11 0.0412(17) 0.0310(17) 0.0312(15) 0.0035(12) 0.0139(13) -0.0081(13)
N12 0.0486(19) 0.0272(16) 0.0532(19) 0.0038(15) 0.0290(16) -0.0035(14)
C22 0.0354(17) 0.0202(16) 0.0259(15) -0.0016(13) 0.0207(14) -0.0001(13)
C21 0.0259(16) 0.0296(18) 0.0273(15) -0.0052(14) 0.0168(14) -0.0073(14)
C23 0.0396(18) 0.0222(16) 0.0279(16) 0.0023(13) 0.0210(15) -0.0002(14)
C16 0.0253(15) 0.0281(18) 0.0264(15) -0.0007(13) 0.0146(13) -0.0032(13)
C15 0.0274(15) 0.0257(16) 0.0255(14) 0.0011(13) 0.0183(13) 0.0001(13)
C18 0.0387(18) 0.0274(17) 0.0348(17) -0.0109(14) 0.0288(15) -0.0088(15)
C17 0.0319(17) 0.0241(18) 0.0333(17) 0.0023(14) 0.0219(15) 0.0034(14)
C14 0.0243(15) 0.0228(16) 0.0255(15) 0.0010(13) 0.0152(13) -0.0003(12)
C20 0.0283(16) 0.0316(19) 0.0220(14) -0.0017(13) 0.0146(13) 0.0017(14)
C25 0.049(2) 0.035(2) 0.0376(19) -0.0001(17) 0.0239(18) -0.0116(18)
C24 0.0329(18) 0.0250(17) 0.0322(17) -0.0020(14) 0.0216(15) -0.0032(15)
C19 0.0328(18) 0.0341(19) 0.0258(15) -0.0078(14) 0.0184(15) -0.0018(15)
C26 0.042(2) 0.028(2) 0.0369(19) 0.0129(16) 0.0160(17) 0.0005(16)

loop_
_atom_type_symbol
_atom_type_description
_atom_type_scat_dispersion_real
_atom_type_scat_dispersion_imag
_atom_type_scat_source
C C 0.0033 0.0016 'International Tables Vol C Tables 4.2.6.8 and 6.1.1.4'
H H 0 0 'International Tables Vol C Tables 4.2.6.8 and 6.1.1.4'
N N 0.0061 0.0033 'International Tables Vol C Tables 4.2.6.8 and 6.1.1.4'
O O 0.0106 0.006 'International Tables Vol C Tables 4.2.6.8 and 6.1.1.4'
F F 0.0171 0.0103 'International Tables Vol C Tables 4.2.6.8 and 6.1.1.4'

loop_
_geom_angle_atom_site_label_1
_geom_angle_atom_site_label_2
_geom_angle_atom_site_label_3
_geom_angle
C10 N1 N2 110.1(2)
C10 N1 C8 127.9(3)
N2 N1 C8 122.0(2)
C9 N2 N1 102.1(2)
C10 N3 C9 102.7(3)
C13 N4 N5 108.9(3)
C13 N4 C11 128.5(3)
N5 N4 C11 122.6(3)
C12 N5 N4 101.9(3)
C13 N6 C12 101.6(3)
N3 C10 N1 110.2(3)
F2 C5 C6 118.7(3)
F2 C5 C4 118.2(3)
C6 C5 C4 123.2(3)
N2 C9 N3 114.9(3)
N1 C8 C1 112.7(2)
C3 C2 C7 115.9(3)
C3 C2 C1 123.5(3)
C7 C2 C1 120.2(3)
O1 C1 C2 111.6(2)
O1 C1 C8 109.2(2)
C2 C1 C8 114.9(2)
O1 C1 C11 106.3(2)
C2 C1 C11 104.9(2)
C8 C1 C11 109.5(2)
N4 C11 C1 114.4(3)
C5 C6 C7 118.3(3)
C5 C4 C3 116.2(3)
F1 C3 C2 119.5(3)
F1 C3 C4 116.3(3)
C2 C3 C4 124.2(3)
C6 C7 C2 122.2(3)
N5 C12 N6 115.9(3)
N6 C13 N4 111.8(3)
C22 N7 N8 109.8(2)
C22 N7 C21 127.7(3)
N8 N7 C21 122.5(2)
C22 N9 C23 102.3(3)
C23 N8 N7 101.9(3)
C26 N10 N11 109.3(3)
C26 N10 C24 129.6(3)
N11 N10 C24 121.1(3)
C25 N11 N10 102.5(3)
C26 N12 C25 102.4(3)
N9 C22 N7 110.5(3)
N7 C21 C14 113.3(2)
N8 C23 N9 115.6(3)
F3 C16 C17 116.7(3)
F3 C16 C15 119.1(3)
C17 C16 C15 124.1(3)
C16 C15 C20 115.7(3)
C16 C15 C14 123.4(3)
C20 C15 C14 120.8(3)
F4 C18 C17 118.5(3)
F4 C18 C19 118.4(3)
C17 C18 C19 123.2(3)
C18 C17 C16 116.8(3)
O2 C14 C15 111.6(2)
O2 C14 C24 106.1(3)
C15 C14 C24 106.4(2)
O2 C14 C21 108.8(2)
C15 C14 C21 114.5(3)
C24 C14 C21 109.1(2)
C19 C20 C15 122.5(3)
N11 C25 N12 115.1(3)
N10 C24 C14 114.1(3)
C18 C19 C20 117.8(3)
N12 C26 N10 110.7(3)

loop_
_geom_bond_atom_site_label_1
_geom_bond_atom_site_label_2
_geom_bond_distance
F1 C3 1.360(3)
F2 C5 1.361(4)
O1 C1 1.412(4)
N1 C10 1.336(4)
N1 N2 1.358(4)
N1 C8 1.456(4)
N2 C9 1.322(4)
N3 C10 1.325(4)
N3 C9 1.358(4)
N4 C13 1.327(5)
N4 N5 1.345(4)
N4 C11 1.446(4)
N5 C12 1.325(5)
N6 C13 1.311(5)
N6 C12 1.330(5)
C5 C6 1.364(5)
C5 C4 1.378(5)
C8 C1 1.540(4)
C2 C3 1.386(4)
C2 C7 1.393(4)
C2 C1 1.535(4)
C1 C11 1.540(4)
C6 C7 1.387(5)
C4 C3 1.388(4)
F4 C18 1.364(4)
F3 C16 1.357(4)
O2 C14 1.413(4)
N7 C22 1.338(4)
N7 N8 1.363(4)
N7 C21 1.457(4)
N9 C22 1.321(4)
N9 C23 1.359(4)
N8 C23 1.314(4)
N10 C26 1.328(4)
N10 N11 1.351(4)
N10 C24 1.456(4)
N11 C25 1.316(5)
N12 C26 1.320(5)
N12 C25 1.343(5)
C21 C14 1.541(4)
C16 C17 1.375(4)
C16 C15 1.391(4)
C15 C20 1.394(4)
C15 C14 1.534(4)
C18 C17 1.370(5)
C18 C19 1.373(5)
C14 C24 1.539(4)
C20 C19 1.386(5)
